data_4349130
loop_
_publ_author_name
'Fischer, Anne A.'
'Stracey, Nuru'
'Lindeman, Sergey V.'
'Brunold, Thomas C.'
'Fiedler, Adam T.'

_publ_section_title
;
 Synthesis, X-ray Structures, Electronic Properties, and O<sub>2</sub>/NO
 Reactivities of Thiol Dioxygenase Active-Site Models.
;
_journal_issue 22
_journal_name_full 'Inorganic chemistry'
_journal_page_first 11839
_journal_page_last 11853
_journal_paper_doi 10.1021/acs.inorgchem.6b01931
_journal_volume 55
_journal_year 2016
_chemical_formula_moiety 'C52 H47 Fe N7 O2 P S, C24 H20 B, C H4 O'
_chemical_formula_sum 'C77 H71 B Fe N7 O3 P S'
_chemical_formula_weight 1272.10
_space_group_crystal_system triclinic
_space_group_IT_number 2
_space_group_name_Hall '-P 1'
_space_group_name_H-M_alt 'P -1'
_atom_sites_solution_hydrogens geom
_atom_sites_solution_primary direct
_atom_sites_solution_secondary difmap
_audit_creation_date 2015-08-26
_audit_creation_method
;
Olex2 1.2
(compiled 2015.01.26 svn.r3150 for OlexSys, GUI svn.r4998)
;
_cell_angle_alpha 101.548(2)
_cell_angle_beta 105.060(2)
_cell_angle_gamma 102.362(2)
_cell_formula_units_Z 2
_cell_length_a 13.7590(4)
_cell_length_b 15.7112(4)
_cell_length_c 16.5846(5)
_cell_measurement_reflns_used 25704
_cell_measurement_temperature 100.00(10)
_cell_measurement_theta_max 73.9260
_cell_measurement_theta_min 3.7090
_cell_volume 3254.96(17)
_computing_cell_refinement
;
CrysAlisPro, Agilent Technologies,
Version 1.171.37.35 (release 13-08-2014 CrysAlis171 .NET)
(compiled Aug 13 2014,18:06:01)
;
_computing_data_collection
;
CrysAlisPro, Agilent Technologies,
Version 1.171.37.35 (release 13-08-2014 CrysAlis171 .NET)
(compiled Aug 13 2014,18:06:01)
;
_computing_data_reduction
;
CrysAlisPro, Agilent Technologies,
Version 1.171.37.35 (release 13-08-2014 CrysAlis171 .NET)
(compiled Aug 13 2014,18:06:01)
;
_computing_molecular_graphics 'Olex2 (Dolomanov et al., 2009)'
_computing_publication_material 'Olex2 (Dolomanov et al., 2009)'
_computing_structure_refinement 'XL (Sheldrick, 2008)'
_computing_structure_solution 'XS (Sheldrick, 2008)'
_diffrn_ambient_environment N~2~
_diffrn_ambient_temperature 100.00(10)
_diffrn_detector 'CCD plate'
_diffrn_detector_area_resol_mean 10.3756
_diffrn_detector_type Atlas
_diffrn_measured_fraction_theta_full 0.995
_diffrn_measured_fraction_theta_max 0.981
_diffrn_measurement_details
;
#__ type_ start__ end____ width___ exp.time_
  1 omega  -96.00   -2.00   1.0000    1.0000
omega____ theta____ kappa____ phi______ frames
    -      -41.5237  125.0000   60.0000 94

#__ type_ start__ end____ width___ exp.time_
  2 omega -131.00   48.00   1.0000    1.0000
omega____ theta____ kappa____ phi______ frames
    -      -41.5237    0.0000  -60.0000 179

#__ type_ start__ end____ width___ exp.time_
  3 omega  -49.00   35.00   1.0000    1.0000
omega____ theta____ kappa____ phi______ frames
    -      -41.5237   37.0000  -30.0000 84

#__ type_ start__ end____ width___ exp.time_
  4 omega   23.00   99.00   1.0000    1.0000
omega____ theta____ kappa____ phi______ frames
    -       41.5237 -125.0000 -120.0000 76

#__ type_ start__ end____ width___ exp.time_
  5 omega   23.00   99.00   1.0000    1.0000
omega____ theta____ kappa____ phi______ frames
    -       41.5237 -125.0000   60.0000 76

#__ type_ start__ end____ width___ exp.time_
  6 omega   34.00   98.00   1.0000    2.9650
omega____ theta____ kappa____ phi______ frames
    -      108.2878  -45.0000  120.0000 64

#__ type_ start__ end____ width___ exp.time_
  7 omega   78.00  178.00   1.0000    2.9650
omega____ theta____ kappa____ phi______ frames
    -      108.2878   30.0000  -90.0000 100

#__ type_ start__ end____ width___ exp.time_
  8 omega   34.00  139.00   1.0000    2.9650
omega____ theta____ kappa____ phi______ frames
    -      108.2878  -61.0000  -30.0000 105

#__ type_ start__ end____ width___ exp.time_
  9 omega   24.00  109.00   1.0000    2.9650
omega____ theta____ kappa____ phi______ frames
    -      108.2878  -94.0000  -30.0000 85

#__ type_ start__ end____ width___ exp.time_
 10 omega   94.00  178.00   1.0000    2.9650
omega____ theta____ kappa____ phi______ frames
    -      108.2878  125.0000  -90.0000 84

#__ type_ start__ end____ width___ exp.time_
 11 omega   30.00   90.00   1.0000    2.9650
omega____ theta____ kappa____ phi______ frames
    -      108.2878  -30.0000   90.0000 60

#__ type_ start__ end____ width___ exp.time_
 12 omega   24.00  109.00   1.0000    2.9650
omega____ theta____ kappa____ phi______ frames
    -      108.2878  -94.0000   60.0000 85

#__ type_ start__ end____ width___ exp.time_
 13 omega   78.00  178.00   1.0000    2.9650
omega____ theta____ kappa____ phi______ frames
    -      108.2878   30.0000    0.0000 100

#__ type_ start__ end____ width___ exp.time_
 14 omega   94.00  178.00   1.0000    2.9650
omega____ theta____ kappa____ phi______ frames
    -      108.2878  125.0000 -180.0000 84

#__ type_ start__ end____ width___ exp.time_
 15 omega   30.00   90.00   1.0000    2.9650
omega____ theta____ kappa____ phi______ frames
    -      108.2878  -30.0000  -60.0000 60

#__ type_ start__ end____ width___ exp.time_
 16 omega   30.00   90.00   1.0000    2.9650
omega____ theta____ kappa____ phi______ frames
    -      108.2878  -30.0000 -150.0000 60

#__ type_ start__ end____ width___ exp.time_
 17 omega   34.00   98.00   1.0000    2.9650
omega____ theta____ kappa____ phi______ frames
    -      108.2878  -45.0000   30.0000 64

#__ type_ start__ end____ width___ exp.time_
 18 omega   24.00  109.00   1.0000    2.9650
omega____ theta____ kappa____ phi______ frames
    -      108.2878  -94.0000 -120.0000 85

#__ type_ start__ end____ width___ exp.time_
 19 omega   34.00   98.00   1.0000    2.9650
omega____ theta____ kappa____ phi______ frames
    -      108.2878  -45.0000 -150.0000 64

#__ type_ start__ end____ width___ exp.time_
 20 omega   33.00  122.00   1.0000    2.9650
omega____ theta____ kappa____ phi______ frames
    -      108.2878 -125.0000 -150.0000 89

#__ type_ start__ end____ width___ exp.time_
 21 omega -120.00   -8.00   1.0000    1.0000
omega____ theta____ kappa____ phi______ frames
    -      -41.5237  -77.0000   90.0000 112

#__ type_ start__ end____ width___ exp.time_
 22 omega -124.00  -79.00   1.0000    1.0000
omega____ theta____ kappa____ phi______ frames
    -      -41.5237  -99.0000  -60.0000 45

#__ type_ start__ end____ width___ exp.time_
 23 omega -120.00   -8.00   1.0000    1.0000
omega____ theta____ kappa____ phi______ frames
    -      -41.5237  -77.0000 -150.0000 112

#__ type_ start__ end____ width___ exp.time_
 24 omega -115.00  -12.00   1.0000    1.0000
omega____ theta____ kappa____ phi______ frames
    -      -41.5237  -57.0000    0.0000 103

#__ type_ start__ end____ width___ exp.time_
 25 omega -115.00  -12.00   1.0000    1.0000
omega____ theta____ kappa____ phi______ frames
    -      -41.5237  -57.0000  150.0000 103

#__ type_ start__ end____ width___ exp.time_
 26 omega -117.00  -10.00   1.0000    1.0000
omega____ theta____ kappa____ phi______ frames
    -      -41.5237  -69.0000  -42.0000 107

#__ type_ start__ end____ width___ exp.time_
 27 omega   47.00  168.00   1.0000    2.9650
omega____ theta____ kappa____ phi______ frames
    -      108.2878   15.0000  150.0000 121
;
_diffrn_measurement_device 'four-circle diffractometer'
_diffrn_measurement_device_type 'SuperNova, Dual, Cu at zero, Atlas'
_diffrn_measurement_method '\w scans'
_diffrn_orient_matrix_UB_11 0.0430070000
_diffrn_orient_matrix_UB_12 0.0274244000
_diffrn_orient_matrix_UB_13 -0.0708930000
_diffrn_orient_matrix_UB_21 -0.0950997000
_diffrn_orient_matrix_UB_22 0.0354200000
_diffrn_orient_matrix_UB_23 -0.0320725000
_diffrn_orient_matrix_UB_31 0.0608741000
_diffrn_orient_matrix_UB_32 0.0941802000
_diffrn_orient_matrix_UB_33 0.0627189000
_diffrn_radiation_monochromator mirror
_diffrn_radiation_probe x-ray
_diffrn_radiation_type CuK\a
_diffrn_radiation_wavelength 1.54184
_diffrn_reflns_av_R_equivalents 0.0256
_diffrn_reflns_av_unetI/netI 0.0236
_diffrn_reflns_limit_h_max 17
_diffrn_reflns_limit_h_min -16
_diffrn_reflns_limit_k_max 19
_diffrn_reflns_limit_k_min -18
_diffrn_reflns_limit_l_max 20
_diffrn_reflns_limit_l_min -20
_diffrn_reflns_number 45798
_diffrn_reflns_theta_full 72.00
_diffrn_reflns_theta_max 74.19
_diffrn_reflns_theta_min 2.99
_diffrn_source 'sealed X-ray tube'
_diffrn_source_type 'SuperNova (Cu) X-ray Source'
_exptl_absorpt_coefficient_mu 2.825
_exptl_absorpt_correction_T_max 0.715
_exptl_absorpt_correction_T_min 0.547
_exptl_absorpt_correction_type gaussian
_exptl_absorpt_process_details
;
CrysAlisPro, Agilent Technologies,
Version 1.171.37.35 (release 13-08-2014 CrysAlis171 .NET)
(compiled Aug 13 2014,18:06:01)
Numerical absorption correction based on gaussian integration over
			a multifaceted crystal model
Empirical absorption correction using spherical harmonics,
 implemented in SCALE3 ABSPACK scaling algorithm.
;
_exptl_crystal_colour yellow
_exptl_crystal_colour_primary yellow
_exptl_crystal_density_diffrn 1.298
_exptl_crystal_density_method 'not measured'
_exptl_crystal_description block
_exptl_crystal_F_000 1336
_exptl_crystal_size_max 0.3144
_exptl_crystal_size_mid 0.2203
_exptl_crystal_size_min 0.1609
_refine_diff_density_max 0.486
_refine_diff_density_min -0.404
_refine_diff_density_rms 0.055
_refine_ls_extinction_method none
_refine_ls_goodness_of_fit_ref 1.102
_refine_ls_hydrogen_treatment constr
_refine_ls_matrix_type full
_refine_ls_number_parameters 840
_refine_ls_number_reflns 13004
_refine_ls_number_restraints 0
_refine_ls_restrained_S_all 1.102
_refine_ls_R_factor_all 0.0444
_refine_ls_R_factor_gt 0.0409
_refine_ls_shift/su_max 0.001
_refine_ls_shift/su_mean 0.000
_refine_ls_structure_factor_coef Fsqd
_refine_ls_weighting_details 'calc w=1/[\s^2^(Fo^2^)+(0.0332P)^2^+3.0878P] where P=(Fo^2^+2Fc^2^)/3'
_refine_ls_weighting_scheme calc
_refine_ls_wR_factor_gt 0.0983
_refine_ls_wR_factor_ref 0.1005
_reflns_number_gt 12076
_reflns_number_total 13004
_reflns_threshold_expression >2sigma(I)
_cod_data_source_file ic6b01931_si_002.cif
_cod_data_source_block complex1
_cod_original_cell_volume 3254.96(14)
_cod_database_code 4349130
_chemical_oxdiff_formula 'Fe C53 H47 N7 S O2 P B C24 H20 C H4 O '
_reflns_odcompleteness_completeness 99.99
_reflns_odcompleteness_iscentric 1
_reflns_odcompleteness_theta 66.97
_olex2_refinement_description
;
1. Fixed Uiso
 At 1.2 times of:
  All C(H) groups, All C(H,H) groups, All N(H,H,H,H) groups
 At 1.5 times of:
  All C(H,H,H) groups, All C(H,H,H,H,H,H) groups, All O(H) groups
2. Uiso/Uaniso restraints and constraints
Uanis(C73A) = Uanis(C73)
Uanis(C74A) = Uanis(C74)
Uanis(O2A) = Uanis(O2)
Uanis(O1) = Uanis(O1A)
3. Others
 Sof(H7BC)=Sof(H7BD)=Sof(C73A)=Sof(H73C)=Sof(H73D)=Sof(C74A)=Sof(H74A)=1-FVAR(1)
 Sof(H7AA)=Sof(H7AB)=Sof(C73)=Sof(H73A)=Sof(H73B)=Sof(C74)=Sof(H74)=FVAR(1)
 Sof(O1A)=1-FVAR(2)
 Sof(O1)=FVAR(2)
 Sof(O2A)=Sof(H76D)=Sof(H76E)=Sof(H76F)=1-FVAR(3)
 Sof(O2)=Sof(H76A)=Sof(H76B)=Sof(H76C)=FVAR(3)
4.a Ternary CH refined with riding coordinates:
 C74(H74), C74A(H74A)
4.b Secondary CH2 refined with riding coordinates:
 N7(H7AA,H7AB), N7(H7BC,H7BD), C73(H73A,H73B), C73A(H73C,H73D)
4.c Me refined with riding coordinates:
 C76(H76A,H76B,H76C), C76(H76D,H76E,H76F)
4.d Aromatic/amide H refined with riding coordinates:
 C12(H12), C13(H13), C14(H14), C15(H15), C16(H16), C18(H18), C19(H19),
 C20(H20), C21(H21), C22(H22), C25(H25), C26(H26), C27(H27), C28(H28), C29(H29),
  C31(H31), C32(H32), C33(H33), C34(H34), C35(H35), C38(H38), C39(H39),
 C40(H40), C41(H41), C42(H42), C44(H44), C45(H45), C46(H46), C47(H47), C48(H48),
  C50(H50), C51(H51), C52(H52), C53(H53), C54(H54), C56(H56), C57(H57),
 C58(H58), C59(H59), C60(H60), C62(H62), C63(H63), C64(H64), C65(H65), C66(H66),
  C68(H68), C69(H69), C70(H70), C71(H71), C72(H72)
4.e Idealised Me refined as rotating group:
 C10(H10A,H10B,H10C), C23(H23A,H23B,H23C), C36(H36A,H36B,H36C), C77(H77A,H77B,
 H77C)
4.f Idealised tetrahedral OH refined as rotating group:
 O3(H3)
;
_olex2_date_sample_data_collection 2015-08-25
_olex2_date_sample_submission 2015-08-25
_olex2_submission_special_instructions 'No special instructions were received'

loop_
_space_group_symop_id
_space_group_symop_operation_xyz
1 'x, y, z'
2 '-x, -y, -z'

loop_
_atom_site_label
_atom_site_type_symbol
_atom_site_fract_x
_atom_site_fract_y
_atom_site_fract_z
_atom_site_U_iso_or_equiv
_atom_site_adp_type
_atom_site_occupancy
_atom_site_calc_flag
_atom_site_disorder_assembly
_atom_site_disorder_group
_atom_site_refinement_flags_posn
Fe1 Fe 0.53492(2) 0.83745(2) 0.252994(19) 0.01625(7) Uani 1 d B . .
S1 S 0.71430(4) 0.89733(4) 0.29019(3) 0.02718(12) Uani 1 d . . .
P1 P 0.28650(4) 0.69326(3) 0.13916(3) 0.01599(10) Uani 1 d . . .
O1 O 0.6281(2) 1.0168(2) 0.56110(17) 0.0547(7) Uani 0.722(3) d A 1 .
O1A O 0.6111(6) 1.0891(6) 0.5180(4) 0.0547(7) Uani 0.278(3) d A 2 .
O2 O 0.7600(3) 1.1148(2) 0.5367(2) 0.0497(8) Uani 0.660(5) d A 1 .
O2A O 0.7693(6) 1.0765(5) 0.5631(4) 0.0497(8) Uani 0.340(5) d A 2 .
N1 N 0.45795(12) 0.72215(11) 0.28922(10) 0.0170(3) Uani 1 d . . .
N2 N 0.30567(12) 0.64602(11) 0.29455(10) 0.0169(3) Uani 1 d . . .
N3 N 0.39642(12) 0.87760(11) 0.20196(10) 0.0180(3) Uani 1 d . . .
N4 N 0.22450(13) 0.85457(11) 0.16203(10) 0.0197(3) Uani 1 d . . .
N5 N 0.48727(12) 0.74952(10) 0.12042(10) 0.0165(3) Uani 1 d . . .
N6 N 0.37856(12) 0.62827(10) 0.01762(10) 0.0165(3) Uani 1 d . . .
N7 N 0.55364(14) 0.92633(13) 0.38337(11) 0.0266(4) Uani 1 d . . .
H7AA H 0.4999 0.9531 0.3788 0.032 Uiso 0.545(3) calc B 1 R
H7AB H 0.5501 0.8917 0.4218 0.032 Uiso 0.545(3) calc B 1 R
H7BC H 0.5300 0.9757 0.3761 0.032 Uiso 0.455(3) calc B 2 R
H7BD H 0.5132 0.8946 0.4099 0.032 Uiso 0.455(3) calc B 2 R
C1 C 0.30399(15) 0.81498(13) 0.16867(12) 0.0178(4) Uani 1 d . . .
C2 C 0.26888(16) 0.94756(13) 0.19075(13) 0.0211(4) Uani 1 d . . .
C3 C 0.37609(15) 0.96058(13) 0.21438(12) 0.0196(4) Uani 1 d . . .
C4 C 0.39160(14) 0.69096(12) 0.09179(12) 0.0167(4) Uani 1 d . . .
C5 C 0.46926(14) 0.64912(12) -0.00396(12) 0.0167(4) Uani 1 d . . .
C6 C 0.53617(15) 0.72422(12) 0.06036(12) 0.0167(4) Uani 1 d . . .
C7 C 0.35584(14) 0.68702(12) 0.24644(12) 0.0169(4) Uani 1 d . . .
C8 C 0.37961(15) 0.65323(13) 0.37197(12) 0.0184(4) Uani 1 d . . .
C9 C 0.47419(15) 0.70027(13) 0.36773(12) 0.0174(4) Uani 1 d . . .
C10 C 0.11201(15) 0.80777(14) 0.12458(14) 0.0245(4) Uani 1 d . . .
H10A H 0.1021 0.7464 0.0899 0.037 Uiso 1 calc . . GR
H10B H 0.0776 0.8411 0.0875 0.037 Uiso 1 calc . . GR
H10C H 0.0812 0.8045 0.1713 0.037 Uiso 1 calc . . GR
C11 C 0.20687(17) 1.01325(14) 0.19178(14) 0.0259(4) Uani 1 d . . .
C12 C 0.12908(17) 1.00755(16) 0.23255(16) 0.0325(5) Uani 1 d . . .
H12 H 0.1140 0.9592 0.2578 0.039 Uiso 1 calc . . R
C13 C 0.07389(19) 1.07198(17) 0.23631(17) 0.0388(6) Uani 1 d . . .
H13 H 0.0213 1.0675 0.2639 0.047 Uiso 1 calc . . R
C14 C 0.0957(2) 1.14191(18) 0.20003(17) 0.0415(6) Uani 1 d . . .
H14 H 0.0589 1.1866 0.2037 0.050 Uiso 1 calc . . R
C15 C 0.1703(2) 1.14815(17) 0.15830(17) 0.0423(6) Uani 1 d . . .
H15 H 0.1839 1.1964 0.1326 0.051 Uiso 1 calc . . R
C16 C 0.2265(2) 1.08339(16) 0.15360(15) 0.0346(5) Uani 1 d . . .
H16 H 0.2776 1.0876 0.1244 0.042 Uiso 1 calc . . R
C17 C 0.46313(16) 1.04409(13) 0.24286(13) 0.0213(4) Uani 1 d . . .
C18 C 0.46470(17) 1.12259(14) 0.30026(14) 0.0271(4) Uani 1 d . . .
H18 H 0.4084 1.1236 0.3232 0.033 Uiso 1 calc . . R
C19 C 0.54908(19) 1.19965(15) 0.32397(15) 0.0317(5) Uani 1 d . . .
H19 H 0.5497 1.2534 0.3627 0.038 Uiso 1 calc . . R
C20 C 0.63222(18) 1.19866(15) 0.29158(15) 0.0303(5) Uani 1 d . . .
H20 H 0.6895 1.2515 0.3081 0.036 Uiso 1 calc . . R
C21 C 0.63154(17) 1.12048(15) 0.23511(14) 0.0267(4) Uani 1 d . . .
H21 H 0.6889 1.1192 0.2135 0.032 Uiso 1 calc . . R
C22 C 0.54700(16) 1.04415(14) 0.21027(13) 0.0230(4) Uani 1 d . . .
H22 H 0.5461 0.9911 0.1705 0.028 Uiso 1 calc . . R
C23 C 0.28451(15) 0.55331(13) -0.03101(12) 0.0206(4) Uani 1 d . . .
H23A H 0.2868 0.5017 -0.0065 0.031 Uiso 1 calc . . GR
H23B H 0.2815 0.5355 -0.0919 0.031 Uiso 1 calc . . GR
H23C H 0.2222 0.5724 -0.0273 0.031 Uiso 1 calc . . GR
C24 C 0.47959(14) 0.60028(13) -0.08621(12) 0.0180(4) Uani 1 d . . .
C25 C 0.46357(15) 0.50674(13) -0.10823(12) 0.0205(4) Uani 1 d . . .
H25 H 0.4464 0.4732 -0.0697 0.025 Uiso 1 calc . . R
C26 C 0.47250(16) 0.46218(14) -0.18613(13) 0.0234(4) Uani 1 d . . .
H26 H 0.4631 0.3987 -0.2000 0.028 Uiso 1 calc . . R
C27 C 0.49502(17) 0.51031(15) -0.24355(14) 0.0270(4) Uani 1 d . . .
H27 H 0.5002 0.4798 -0.2972 0.032 Uiso 1 calc . . R
C28 C 0.51005(17) 0.60329(15) -0.22264(14) 0.0266(4) Uani 1 d . . .
H28 H 0.5249 0.6362 -0.2623 0.032 Uiso 1 calc . . R
C29 C 0.50354(15) 0.64852(14) -0.14394(13) 0.0221(4) Uani 1 d . . .
H29 H 0.5154 0.7123 -0.1295 0.027 Uiso 1 calc . . R
C30 C 0.64242(15) 0.77576(13) 0.06679(12) 0.0188(4) Uani 1 d . . .
C31 C 0.71964(16) 0.73247(14) 0.06054(15) 0.0277(5) Uani 1 d . . .
H31 H 0.7043 0.6688 0.0521 0.033 Uiso 1 calc . . R
C32 C 0.81874(17) 0.78203(16) 0.06653(17) 0.0338(5) Uani 1 d . . .
H32 H 0.8710 0.7521 0.0620 0.041 Uiso 1 calc . . R
C33 C 0.84233(17) 0.87508(16) 0.07907(15) 0.0302(5) Uani 1 d . . .
H33 H 0.9104 0.9087 0.0831 0.036 Uiso 1 calc . . R
C34 C 0.76635(18) 0.91840(15) 0.08560(15) 0.0289(5) Uani 1 d . . .
H34 H 0.7823 0.9822 0.0949 0.035 Uiso 1 calc . . R
C35 C 0.66658(17) 0.86875(14) 0.07857(14) 0.0247(4) Uani 1 d . . .
H35 H 0.6142 0.8988 0.0819 0.030 Uiso 1 calc . . R
C36 C 0.19283(15) 0.60149(14) 0.26747(13) 0.0219(4) Uani 1 d . . .
H36A H 0.1546 0.6474 0.2692 0.033 Uiso 1 calc . . GR
H36B H 0.1782 0.5652 0.3069 0.033 Uiso 1 calc . . GR
H36C H 0.1703 0.5620 0.2083 0.033 Uiso 1 calc . . GR
C37 C 0.34943(15) 0.60960(13) 0.43622(12) 0.0197(4) Uani 1 d . . .
C38 C 0.28179(16) 0.63841(15) 0.47825(13) 0.0243(4) Uani 1 d . . .
H38 H 0.2595 0.6900 0.4693 0.029 Uiso 1 calc . . R
C39 C 0.24684(16) 0.59211(16) 0.53305(14) 0.0278(5) Uani 1 d . . .
H39 H 0.2002 0.6115 0.5610 0.033 Uiso 1 calc . . R
C40 C 0.28011(18) 0.51767(17) 0.54681(14) 0.0314(5) Uani 1 d . . .
H40 H 0.2559 0.4858 0.5841 0.038 Uiso 1 calc . . R
C41 C 0.34851(19) 0.48925(17) 0.50665(16) 0.0334(5) Uani 1 d . . .
H41 H 0.3717 0.4384 0.5168 0.040 Uiso 1 calc . . R
C42 C 0.38323(17) 0.53502(15) 0.45148(14) 0.0268(4) Uani 1 d . . .
H42 H 0.4302 0.5154 0.4240 0.032 Uiso 1 calc . . R
C43 C 0.57992(15) 0.72204(13) 0.43028(12) 0.0194(4) Uani 1 d . . .
C44 C 0.59624(16) 0.74604(15) 0.51921(13) 0.0265(4) Uani 1 d . . .
H44 H 0.5389 0.7505 0.5401 0.032 Uiso 1 calc . . R
C45 C 0.69554(18) 0.76351(17) 0.57763(14) 0.0330(5) Uani 1 d . . .
H45 H 0.7057 0.7798 0.6382 0.040 Uiso 1 calc . . R
C46 C 0.77983(17) 0.75731(16) 0.54833(14) 0.0305(5) Uani 1 d . . .
H46 H 0.8475 0.7684 0.5885 0.037 Uiso 1 calc . . R
C47 C 0.76475(16) 0.73469(15) 0.45983(14) 0.0260(4) Uani 1 d . . .
H47 H 0.8225 0.7311 0.4394 0.031 Uiso 1 calc . . R
C48 C 0.66560(15) 0.71723(14) 0.40097(13) 0.0215(4) Uani 1 d . . .
H48 H 0.6560 0.7019 0.3405 0.026 Uiso 1 calc . . R
C73 C 0.7434(4) 0.9556(3) 0.4048(3) 0.0273(8) Uani 0.545(3) d A 1 .
H73A H 0.7503 0.9121 0.4402 0.033 Uiso 0.545(3) calc B 1 R
H73B H 0.8108 1.0038 0.4250 0.033 Uiso 0.545(3) calc B 1 R
C73A C 0.7314(5) 0.9898(4) 0.3865(4) 0.0273(8) Uani 0.455(3) d A 2 .
H73C H 0.8058 1.0106 0.4234 0.033 Uiso 0.455(3) calc B 2 R
H73D H 0.7128 1.0417 0.3675 0.033 Uiso 0.455(3) calc B 2 R
C74 C 0.6557(3) 0.9972(3) 0.4165(3) 0.0251(7) Uani 0.545(3) d A 1 .
H74 H 0.6522 1.0439 0.3835 0.030 Uiso 0.545(3) calc B 1 R
C74A C 0.6622(4) 0.9573(4) 0.4388(3) 0.0251(7) Uani 0.455(3) d A 2 .
H74A H 0.6834 0.9081 0.4628 0.030 Uiso 0.455(3) calc B 2 R
C75 C 0.6775(2) 1.0424(2) 0.51331(17) 0.0506(8) Uani 1 d . . .
C76 C 0.7906(3) 1.1639(2) 0.62836(19) 0.0651(10) Uani 1 d . . .
H76A H 0.7785 1.2237 0.6332 0.098 Uiso 0.660(5) calc A 1 R
H76B H 0.8651 1.1711 0.6561 0.098 Uiso 0.660(5) calc A 1 R
H76C H 0.7487 1.1299 0.6572 0.098 Uiso 0.660(5) calc A 1 R
H76D H 0.7765 1.2100 0.5986 0.098 Uiso 0.340(5) calc A 2 R
H76E H 0.8642 1.1830 0.6649 0.098 Uiso 0.340(5) calc A 2 R
H76F H 0.7451 1.1563 0.6646 0.098 Uiso 0.340(5) calc A 2 R
O3 O 0.95878(17) 0.8794(2) 0.30404(15) 0.0697(7) Uani 1 d . . .
H3 H 0.8978 0.8802 0.2783 0.105 Uiso 1 calc . . GR
C77 C 0.9862(3) 0.9238(5) 0.3931(3) 0.129(3) Uani 1 d . . .
H77A H 0.9952 0.9888 0.4006 0.194 Uiso 1 calc . . GR
H77B H 1.0520 0.9142 0.4247 0.194 Uiso 1 calc . . GR
H77C H 0.9305 0.8991 0.4158 0.194 Uiso 1 calc . . GR
C49 C 0.05402(15) 0.66548(14) 0.69839(13) 0.0220(4) Uani 1 d . . .
C50 C 0.00268(16) 0.60065(15) 0.61771(14) 0.0263(4) Uani 1 d . . .
H50 H -0.0242 0.5394 0.6169 0.032 Uiso 1 calc . . R
C51 C -0.01038(17) 0.62245(18) 0.53912(15) 0.0323(5) Uani 1 d . . .
H51 H -0.0459 0.5765 0.4862 0.039 Uiso 1 calc . . R
C52 C 0.02813(17) 0.71080(19) 0.53779(16) 0.0362(6) Uani 1 d . . .
H52 H 0.0210 0.7258 0.4842 0.043 Uiso 1 calc . . R
C53 C 0.07719(18) 0.77716(18) 0.61566(17) 0.0373(6) Uani 1 d . . .
H53 H 0.1027 0.8383 0.6156 0.045 Uiso 1 calc . . R
C54 C 0.08930(16) 0.75459(15) 0.69406(15) 0.0282(5) Uani 1 d . . .
H54 H 0.1228 0.8014 0.7466 0.034 Uiso 1 calc . . R
C55 C -0.03836(15) 0.62527(13) 0.81691(13) 0.0206(4) Uani 1 d . . .
C56 C -0.13563(16) 0.62168(14) 0.76080(14) 0.0245(4) Uani 1 d . . .
H56 H -0.1396 0.6291 0.7047 0.029 Uiso 1 calc . . R
C57 C -0.22700(17) 0.60764(15) 0.78426(15) 0.0296(5) Uani 1 d . . .
H57 H -0.2913 0.6062 0.7444 0.036 Uiso 1 calc . . R
C58 C -0.22446(18) 0.59572(16) 0.86526(15) 0.0313(5) Uani 1 d . . .
H58 H -0.2867 0.5852 0.8810 0.038 Uiso 1 calc . . R
C59 C -0.12906(18) 0.59949(15) 0.92318(14) 0.0292(5) Uani 1 d . . .
H59 H -0.1257 0.5916 0.9791 0.035 Uiso 1 calc . . R
C60 C -0.03882(17) 0.61479(14) 0.89917(14) 0.0256(4) Uani 1 d . . .
H60 H 0.0257 0.6184 0.9402 0.031 Uiso 1 calc . . R
C61 C 0.10144(15) 0.54032(13) 0.77917(12) 0.0204(4) Uani 1 d . . .
C62 C 0.17360(16) 0.52370(14) 0.73551(13) 0.0239(4) Uani 1 d . . .
H62 H 0.2026 0.5685 0.7108 0.029 Uiso 1 calc . . R
C63 C 0.20411(18) 0.44408(15) 0.72709(13) 0.0279(5) Uani 1 d . . .
H63 H 0.2544 0.4366 0.6984 0.033 Uiso 1 calc . . R
C64 C 0.16175(18) 0.37560(15) 0.76011(15) 0.0309(5) Uani 1 d . . .
H64 H 0.1814 0.3208 0.7535 0.037 Uiso 1 calc . . R
C65 C 0.09029(17) 0.38944(15) 0.80287(15) 0.0297(5) Uani 1 d . . .
H65 H 0.0603 0.3437 0.8261 0.036 Uiso 1 calc . . R
C66 C 0.06176(15) 0.46985(14) 0.81220(14) 0.0237(4) Uani 1 d . . .
H66 H 0.0129 0.4773 0.8425 0.028 Uiso 1 calc . . R
C67 C 0.16352(16) 0.71997(13) 0.86663(13) 0.0208(4) Uani 1 d . . .
C68 C 0.27091(16) 0.72989(14) 0.88074(13) 0.0226(4) Uani 1 d . . .
H68 H 0.2914 0.6826 0.8501 0.027 Uiso 1 calc . . R
C69 C 0.34877(16) 0.80588(14) 0.93764(14) 0.0253(4) Uani 1 d . . .
H69 H 0.4205 0.8092 0.9452 0.030 Uiso 1 calc . . R
C70 C 0.32257(17) 0.87669(14) 0.98332(14) 0.0271(4) Uani 1 d . . .
H70 H 0.3754 0.9290 1.0216 0.032 Uiso 1 calc . . R
C71 C 0.21707(18) 0.86946(14) 0.97186(14) 0.0273(4) Uani 1 d . . .
H71 H 0.1973 0.9172 1.0025 0.033 Uiso 1 calc . . R
C72 C 0.14051(17) 0.79267(14) 0.91574(14) 0.0259(4) Uani 1 d . . .
H72 H 0.0691 0.7890 0.9102 0.031 Uiso 1 calc . . R
B1 B 0.07013(17) 0.63717(15) 0.79056(15) 0.0204(4) Uani 1 d . . .

loop_
_atom_site_aniso_label
_atom_site_aniso_U_11
_atom_site_aniso_U_22
_atom_site_aniso_U_33
_atom_site_aniso_U_23
_atom_site_aniso_U_13
_atom_site_aniso_U_12
Fe1 0.01455(15) 0.01749(15) 0.01535(15) 0.00334(11) 0.00406(11) 0.00358(11)
S1 0.0176(2) 0.0371(3) 0.0201(2) -0.0002(2) 0.00642(19) 0.0009(2)
P1 0.0151(2) 0.0179(2) 0.0145(2) 0.00429(17) 0.00381(17) 0.00483(17)
O1 0.0503(15) 0.0759(19) 0.0294(13) -0.0058(12) 0.0105(11) 0.0214(14)
O1A 0.0503(15) 0.0759(19) 0.0294(13) -0.0058(12) 0.0105(11) 0.0214(14)
O2 0.0566(16) 0.050(2) 0.0226(16) -0.0098(12) -0.0031(13) 0.0111(15)
O2A 0.0566(16) 0.050(2) 0.0226(16) -0.0098(12) -0.0031(13) 0.0111(15)
N1 0.0158(7) 0.0200(8) 0.0156(7) 0.0051(6) 0.0049(6) 0.0055(6)
N2 0.0140(7) 0.0201(8) 0.0160(7) 0.0054(6) 0.0044(6) 0.0037(6)
N3 0.0184(8) 0.0184(8) 0.0163(8) 0.0032(6) 0.0046(6) 0.0055(6)
N4 0.0173(8) 0.0208(8) 0.0200(8) 0.0047(6) 0.0034(6) 0.0073(6)
N5 0.0169(8) 0.0186(8) 0.0152(7) 0.0050(6) 0.0054(6) 0.0064(6)
N6 0.0167(8) 0.0181(8) 0.0150(7) 0.0054(6) 0.0046(6) 0.0052(6)
N7 0.0228(9) 0.0323(10) 0.0210(9) 0.0013(7) 0.0077(7) 0.0049(7)
C1 0.0176(9) 0.0191(9) 0.0170(9) 0.0045(7) 0.0049(7) 0.0069(7)
C2 0.0226(10) 0.0198(9) 0.0201(9) 0.0041(8) 0.0056(8) 0.0071(8)
C3 0.0223(10) 0.0195(9) 0.0177(9) 0.0042(7) 0.0070(8) 0.0071(8)
C4 0.0180(9) 0.0185(9) 0.0141(8) 0.0057(7) 0.0045(7) 0.0057(7)
C5 0.0180(9) 0.0192(9) 0.0154(9) 0.0072(7) 0.0055(7) 0.0075(7)
C6 0.0188(9) 0.0186(9) 0.0149(8) 0.0059(7) 0.0057(7) 0.0077(7)
C7 0.0172(9) 0.0189(9) 0.0155(9) 0.0051(7) 0.0060(7) 0.0055(7)
C8 0.0178(9) 0.0228(9) 0.0153(9) 0.0055(7) 0.0040(7) 0.0083(8)
C9 0.0180(9) 0.0198(9) 0.0151(9) 0.0043(7) 0.0053(7) 0.0070(7)
C10 0.0169(9) 0.0242(10) 0.0288(11) 0.0053(8) 0.0024(8) 0.0059(8)
C11 0.0247(10) 0.0226(10) 0.0250(10) 0.0021(8) -0.0004(8) 0.0099(8)
C12 0.0245(11) 0.0291(11) 0.0399(13) 0.0025(10) 0.0063(10) 0.0105(9)
C13 0.0287(12) 0.0348(13) 0.0467(15) 0.0002(11) 0.0047(11) 0.0152(10)
C14 0.0388(14) 0.0379(13) 0.0393(14) 0.0016(11) -0.0038(11) 0.0212(11)
C15 0.0618(17) 0.0266(12) 0.0329(13) 0.0091(10) 0.0015(12) 0.0166(12)
C16 0.0449(14) 0.0284(11) 0.0290(12) 0.0072(9) 0.0063(10) 0.0140(10)
C17 0.0223(10) 0.0215(10) 0.0205(9) 0.0060(8) 0.0076(8) 0.0055(8)
C18 0.0279(11) 0.0240(10) 0.0298(11) 0.0030(9) 0.0146(9) 0.0053(9)
C19 0.0373(13) 0.0215(10) 0.0336(12) -0.0007(9) 0.0164(10) 0.0038(9)
C20 0.0314(12) 0.0237(11) 0.0325(12) 0.0050(9) 0.0129(10) -0.0002(9)
C21 0.0271(11) 0.0281(11) 0.0275(11) 0.0088(9) 0.0133(9) 0.0064(9)
C22 0.0266(10) 0.0221(10) 0.0213(10) 0.0050(8) 0.0093(8) 0.0079(8)
C23 0.0186(9) 0.0217(9) 0.0171(9) 0.0025(8) 0.0038(7) 0.0016(8)
C24 0.0162(9) 0.0232(9) 0.0151(9) 0.0044(7) 0.0046(7) 0.0076(7)
C25 0.0206(9) 0.0236(10) 0.0169(9) 0.0057(8) 0.0036(7) 0.0081(8)
C26 0.0220(10) 0.0245(10) 0.0212(10) 0.0012(8) 0.0035(8) 0.0100(8)
C27 0.0251(10) 0.0357(12) 0.0205(10) 0.0012(9) 0.0102(8) 0.0114(9)
C28 0.0260(11) 0.0359(12) 0.0231(10) 0.0102(9) 0.0127(9) 0.0115(9)
C29 0.0220(10) 0.0246(10) 0.0230(10) 0.0075(8) 0.0098(8) 0.0089(8)
C30 0.0187(9) 0.0218(9) 0.0153(9) 0.0042(7) 0.0054(7) 0.0050(8)
C31 0.0215(10) 0.0216(10) 0.0378(12) 0.0045(9) 0.0075(9) 0.0071(8)
C32 0.0194(10) 0.0328(12) 0.0470(14) 0.0050(10) 0.0107(10) 0.0078(9)
C33 0.0222(10) 0.0324(12) 0.0326(12) 0.0055(9) 0.0109(9) 0.0011(9)
C34 0.0339(12) 0.0214(10) 0.0336(12) 0.0082(9) 0.0169(10) 0.0042(9)
C35 0.0268(11) 0.0238(10) 0.0290(11) 0.0090(8) 0.0146(9) 0.0094(8)
C36 0.0163(9) 0.0254(10) 0.0225(10) 0.0069(8) 0.0052(8) 0.0031(8)
C37 0.0171(9) 0.0254(10) 0.0163(9) 0.0067(8) 0.0049(7) 0.0051(8)
C38 0.0217(10) 0.0304(11) 0.0239(10) 0.0100(9) 0.0085(8) 0.0095(8)
C39 0.0215(10) 0.0413(12) 0.0231(10) 0.0113(9) 0.0104(8) 0.0079(9)
C40 0.0307(12) 0.0431(13) 0.0260(11) 0.0201(10) 0.0125(9) 0.0079(10)
C41 0.0371(13) 0.0387(13) 0.0351(12) 0.0224(10) 0.0142(10) 0.0178(10)
C42 0.0291(11) 0.0335(11) 0.0269(11) 0.0143(9) 0.0136(9) 0.0158(9)
C43 0.0180(9) 0.0223(9) 0.0183(9) 0.0063(8) 0.0046(7) 0.0069(8)
C44 0.0211(10) 0.0393(12) 0.0191(10) 0.0050(9) 0.0059(8) 0.0118(9)
C45 0.0271(11) 0.0488(14) 0.0175(10) 0.0004(9) 0.0024(9) 0.0132(10)
C46 0.0188(10) 0.0409(13) 0.0247(11) 0.0025(9) -0.0010(8) 0.0097(9)
C47 0.0180(10) 0.0332(11) 0.0258(11) 0.0057(9) 0.0055(8) 0.0094(8)
C48 0.0206(10) 0.0263(10) 0.0189(9) 0.0065(8) 0.0071(8) 0.0077(8)
C73 0.0208(15) 0.030(3) 0.022(2) -0.0026(15) 0.0016(14) 0.0051(17)
C73A 0.0208(15) 0.030(3) 0.022(2) -0.0026(15) 0.0016(14) 0.0051(17)
C74 0.0257(14) 0.026(2) 0.0173(16) 0.0016(12) 0.0033(12) 0.0021(15)
C74A 0.0257(14) 0.026(2) 0.0173(16) 0.0016(12) 0.0033(12) 0.0021(15)
C75 0.0349(14) 0.071(2) 0.0292(13) -0.0161(13) 0.0044(11) 0.0165(14)
C76 0.094(3) 0.0482(17) 0.0301(15) -0.0157(13) 0.0002(15) 0.0231(18)
O3 0.0350(11) 0.108(2) 0.0587(14) 0.0187(14) 0.0087(10) 0.0166(12)
C77 0.048(2) 0.268(8) 0.056(2) 0.015(4) 0.0059(19) 0.053(3)
C49 0.0141(9) 0.0308(11) 0.0246(10) 0.0107(8) 0.0073(8) 0.0089(8)
C50 0.0229(10) 0.0338(11) 0.0252(10) 0.0113(9) 0.0074(8) 0.0114(9)
C51 0.0240(11) 0.0532(15) 0.0240(11) 0.0133(10) 0.0074(9) 0.0173(10)
C52 0.0240(11) 0.0651(17) 0.0344(13) 0.0327(12) 0.0124(10) 0.0210(11)
C53 0.0260(11) 0.0461(14) 0.0473(15) 0.0295(12) 0.0114(11) 0.0101(10)
C54 0.0194(10) 0.0331(11) 0.0328(12) 0.0155(10) 0.0057(9) 0.0058(9)
C55 0.0210(10) 0.0161(9) 0.0241(10) 0.0043(8) 0.0075(8) 0.0050(7)
C56 0.0244(10) 0.0234(10) 0.0286(11) 0.0085(8) 0.0104(9) 0.0088(8)
C57 0.0225(10) 0.0334(12) 0.0352(12) 0.0089(10) 0.0109(9) 0.0108(9)
C58 0.0268(11) 0.0335(12) 0.0371(12) 0.0064(10) 0.0185(10) 0.0085(9)
C59 0.0325(12) 0.0292(11) 0.0259(11) 0.0042(9) 0.0146(9) 0.0055(9)
C60 0.0242(10) 0.0260(10) 0.0239(10) 0.0040(8) 0.0074(8) 0.0047(8)
C61 0.0180(9) 0.0231(10) 0.0164(9) 0.0036(8) 0.0011(7) 0.0052(8)
C62 0.0278(11) 0.0290(11) 0.0182(9) 0.0090(8) 0.0075(8) 0.0123(9)
C63 0.0343(12) 0.0339(12) 0.0203(10) 0.0068(9) 0.0101(9) 0.0183(10)
C64 0.0359(12) 0.0261(11) 0.0294(11) 0.0059(9) 0.0049(10) 0.0144(10)
C65 0.0261(11) 0.0243(11) 0.0357(12) 0.0109(9) 0.0055(9) 0.0037(9)
C66 0.0175(9) 0.0246(10) 0.0265(10) 0.0076(8) 0.0042(8) 0.0039(8)
C67 0.0226(10) 0.0207(9) 0.0203(9) 0.0092(8) 0.0055(8) 0.0065(8)
C68 0.0229(10) 0.0219(10) 0.0235(10) 0.0094(8) 0.0058(8) 0.0066(8)
C69 0.0211(10) 0.0261(10) 0.0278(11) 0.0131(9) 0.0029(8) 0.0052(8)
C70 0.0294(11) 0.0241(10) 0.0211(10) 0.0089(8) -0.0001(8) 0.0016(9)
C71 0.0339(12) 0.0232(10) 0.0242(10) 0.0058(8) 0.0080(9) 0.0089(9)
C72 0.0243(10) 0.0271(11) 0.0257(10) 0.0065(9) 0.0063(8) 0.0088(9)
B1 0.0174(10) 0.0222(11) 0.0219(11) 0.0068(9) 0.0053(9) 0.0063(9)

loop_
_atom_type_symbol
_atom_type_description
_atom_type_scat_dispersion_real
_atom_type_scat_dispersion_imag
_atom_type_scat_source
C C 0.0181 0.0091 'International Tables Vol C Tables 4.2.6.8 and 6.1.1.4'
H H 0.0000 0.0000 'International Tables Vol C Tables 4.2.6.8 and 6.1.1.4'
B B 0.0090 0.0039 'International Tables Vol C Tables 4.2.6.8 and 6.1.1.4'
Fe Fe -1.1336 3.1974 'International Tables Vol C Tables 4.2.6.8 and 6.1.1.4'
N N 0.0311 0.0180 'International Tables Vol C Tables 4.2.6.8 and 6.1.1.4'
O O 0.0492 0.0322 'International Tables Vol C Tables 4.2.6.8 and 6.1.1.4'
P P 0.2955 0.4335 'International Tables Vol C Tables 4.2.6.8 and 6.1.1.4'
S S 0.3331 0.5567 'International Tables Vol C Tables 4.2.6.8 and 6.1.1.4'

loop_
_exptl_crystal_face_index_h
_exptl_crystal_face_index_k
_exptl_crystal_face_index_l
_exptl_crystal_face_perp_dist
_exptl_oxdiff_crystal_face_indexfrac_h
_exptl_oxdiff_crystal_face_indexfrac_k
_exptl_oxdiff_crystal_face_indexfrac_l
_exptl_oxdiff_crystal_face_x
_exptl_oxdiff_crystal_face_y
_exptl_oxdiff_crystal_face_z
8 -5 2 0.0821 8.0000 -5.0000 2.0000 0.0651 -1.0020 0.1415
-7 8 -1 0.0683 -7.0000 8.0000 -1.0000 -0.0108 0.9811 0.2646
0 0 10 0.0878 0.0000 -0.0000 10.0000 -0.7089 -0.3207 0.6272
-1 8 -8 0.1249 -1.0000 8.0000 -8.0000 0.7435 0.6350 0.1908
-4 -8 0 0.0978 -4.0000 -8.0000 0.0000 -0.3914 0.0970 -0.9969
4 8 -7 0.1462 4.0000 8.0000 -7.0000 0.8877 0.1275 0.5579
-2 2 -10 0.1023 -2.0000 2.0000 -10.0000 0.6778 0.5818 -0.5606
7 -8 -1 0.0769 7.0000 -8.0000 -1.0000 0.1525 -0.9170 -0.3900
0 1 -10 0.1043 -0.0000 1.0000 -10.0000 0.7364 0.3561 -0.5330
2 8 3 0.1278 2.0000 8.0000 3.0000 0.0927 -0.0031 1.0633
2 -9 7 0.1299 2.0000 -9.0000 7.0000 -0.6571 -0.7335 -0.2868
9 -3 -4 0.1064 9.0000 -3.0000 -4.0000 0.5884 -0.8339 0.0145
-2 -7 9 0.1225 -2.0000 -7.0000 9.0000 -0.9160 -0.3464 -0.2165

loop_
_geom_angle_atom_site_label_1
_geom_angle_atom_site_label_2
_geom_angle_atom_site_label_3
_geom_angle
N1 Fe1 S1 125.08(5)
N1 Fe1 N5 87.90(6)
N1 Fe1 N7 89.01(6)
N3 Fe1 S1 137.22(5)
N3 Fe1 N1 96.73(6)
N3 Fe1 N5 83.02(6)
N3 Fe1 N7 87.80(6)
N5 Fe1 S1 104.99(4)
N5 Fe1 N7 169.90(6)
N7 Fe1 S1 84.63(5)
C73 S1 Fe1 99.57(15)
C73 S1 C73A 21.75(18)
C73A S1 Fe1 97.71(18)
C4 P1 C1 99.13(9)
C4 P1 C7 97.87(8)
C7 P1 C1 96.52(9)
C75 O2 C76 113.0(3)
C75 O2A C76 116.7(6)
C7 N1 Fe1 115.06(12)
C7 N1 C9 106.13(15)
C9 N1 Fe1 131.99(13)
C7 N2 C8 107.85(15)
C7 N2 C36 125.16(16)
C8 N2 C36 126.98(16)
C1 N3 Fe1 119.03(13)
C1 N3 C3 106.85(16)
C3 N3 Fe1 132.02(13)
C1 N4 C2 107.75(16)
C1 N4 C10 126.17(16)
C2 N4 C10 125.91(16)
C4 N5 Fe1 116.09(12)
C4 N5 C6 105.89(15)
C6 N5 Fe1 136.68(13)
C4 N6 C5 107.50(15)
C4 N6 C23 126.02(16)
C5 N6 C23 126.48(16)
Fe1 N7 H7AA 109.6
Fe1 N7 H7AB 109.6
Fe1 N7 H7BC 109.3
Fe1 N7 H7BD 109.3
H7AA N7 H7AB 108.1
H7AA N7 H7BC 31.6
H7AA N7 H7BD 78.5
H7AB N7 H7BC 132.5
H7AB N7 H7BD 32.2
H7BC N7 H7BD 107.9
C74 N7 Fe1 110.41(18)
C74 N7 H7AA 109.6
C74 N7 H7AB 109.6
C74 N7 H7BC 80.9
C74 N7 H7BD 133.4
C74A N7 Fe1 111.8(2)
C74A N7 H7AA 131.8
C74A N7 H7AB 80.1
C74A N7 H7BC 109.3
C74A N7 H7BD 109.3
C74A N7 C74 31.6(2)
N3 C1 P1 124.73(14)
N3 C1 N4 110.44(16)
N4 C1 P1 124.81(14)
N4 C2 C11 123.46(18)
C3 C2 N4 105.72(17)
C3 C2 C11 130.81(19)
N3 C3 C2 109.19(17)
N3 C3 C17 119.88(17)
C2 C3 C17 130.79(18)
N5 C4 P1 126.92(14)
N5 C4 N6 111.03(16)
N6 C4 P1 121.99(14)
N6 C5 C6 106.16(16)
N6 C5 C24 122.58(17)
C6 C5 C24 131.04(17)
N5 C6 C30 122.39(16)
C5 C6 N5 109.39(16)
C5 C6 C30 128.17(17)
N1 C7 P1 126.93(14)
N1 C7 N2 110.96(16)
N2 C7 P1 122.08(14)
N2 C8 C37 120.54(17)
C9 C8 N2 105.86(16)
C9 C8 C37 133.48(18)
N1 C9 C43 121.86(16)
C8 C9 N1 109.17(16)
C8 C9 C43 128.87(17)
N4 C10 H10A 109.5
N4 C10 H10B 109.5
N4 C10 H10C 109.5
H10A C10 H10B 109.5
H10A C10 H10C 109.5
H10B C10 H10C 109.5
C12 C11 C2 121.1(2)
C16 C11 C2 120.0(2)
C16 C11 C12 118.9(2)
C11 C12 H12 119.6
C13 C12 C11 120.7(2)
C13 C12 H12 119.6
C12 C13 H13 120.1
C14 C13 C12 119.8(2)
C14 C13 H13 120.1
C13 C14 H14 119.7
C13 C14 C15 120.7(2)
C15 C14 H14 119.7
C14 C15 H15 119.9
C14 C15 C16 120.3(2)
C16 C15 H15 119.9
C11 C16 C15 119.7(2)
C11 C16 H16 120.2
C15 C16 H16 120.2
C18 C17 C3 122.70(18)
C18 C17 C22 119.03(19)
C22 C17 C3 118.27(18)
C17 C18 H18 120.1
C17 C18 C19 119.82(19)
C19 C18 H18 120.1
C18 C19 H19 119.7
C20 C19 C18 120.6(2)
C20 C19 H19 119.7
C19 C20 H20 120.1
C21 C20 C19 119.8(2)
C21 C20 H20 120.1
C20 C21 H21 120.1
C20 C21 C22 119.8(2)
C22 C21 H21 120.1
C17 C22 H22 119.5
C21 C22 C17 120.95(19)
C21 C22 H22 119.5
N6 C23 H23A 109.5
N6 C23 H23B 109.5
N6 C23 H23C 109.5
H23A C23 H23B 109.5
H23A C23 H23C 109.5
H23B C23 H23C 109.5
C25 C24 C5 121.51(17)
C25 C24 C29 119.11(18)
C29 C24 C5 119.36(17)
C24 C25 H25 119.7
C26 C25 C24 120.56(19)
C26 C25 H25 119.7
C25 C26 H26 120.0
C27 C26 C25 120.00(19)
C27 C26 H26 120.0
C26 C27 H27 120.1
C26 C27 C28 119.88(19)
C28 C27 H27 120.1
C27 C28 H28 119.8
C27 C28 C29 120.4(2)
C29 C28 H28 119.8
C24 C29 H29 120.0
C28 C29 C24 120.07(19)
C28 C29 H29 120.0
C31 C30 C6 121.06(18)
C35 C30 C6 120.11(17)
C35 C30 C31 118.83(18)
C30 C31 H31 119.9
C32 C31 C30 120.1(2)
C32 C31 H31 119.9
C31 C32 H32 119.7
C31 C32 C33 120.6(2)
C33 C32 H32 119.7
C32 C33 H33 120.2
C34 C33 C32 119.6(2)
C34 C33 H33 120.2
C33 C34 H34 120.0
C33 C34 C35 120.0(2)
C35 C34 H34 120.0
C30 C35 C34 120.88(19)
C30 C35 H35 119.6
C34 C35 H35 119.6
N2 C36 H36A 109.5
N2 C36 H36B 109.5
N2 C36 H36C 109.5
H36A C36 H36B 109.5
H36A C36 H36C 109.5
H36B C36 H36C 109.5
C38 C37 C8 120.79(18)
C42 C37 C8 119.94(17)
C42 C37 C38 119.14(18)
C37 C38 H38 119.8
C39 C38 C37 120.4(2)
C39 C38 H38 119.8
C38 C39 H39 120.1
C40 C39 C38 119.9(2)
C40 C39 H39 120.1
C39 C40 H40 119.8
C39 C40 C41 120.4(2)
C41 C40 H40 119.8
C40 C41 H41 120.0
C40 C41 C42 120.0(2)
C42 C41 H41 120.0
C37 C42 H42 119.9
C41 C42 C37 120.3(2)
C41 C42 H42 119.9
C44 C43 C9 120.95(17)
C44 C43 C48 118.79(18)
C48 C43 C9 120.25(17)
C43 C44 H44 119.7
C45 C44 C43 120.54(19)
C45 C44 H44 119.7
C44 C45 H45 119.8
C46 C45 C44 120.5(2)
C46 C45 H45 119.8
C45 C46 H46 120.3
C45 C46 C47 119.5(2)
C47 C46 H46 120.3
C46 C47 H47 119.8
C46 C47 C48 120.37(19)
C48 C47 H47 119.8
C43 C48 H48 119.8
C47 C48 C43 120.34(19)
C47 C48 H48 119.8
S1 C73 H73A 109.7
S1 C73 H73B 109.7
H73A C73 H73B 108.2
C74 C73 S1 109.9(3)
C74 C73 H73A 109.7
C74 C73 H73B 109.7
S1 C73A H73C 109.5
S1 C73A H73D 109.5
H73C C73A H73D 108.1
C74A C73A S1 110.6(4)
C74A C73A H73C 109.5
C74A C73A H73D 109.5
N7 C74 C73 110.2(3)
N7 C74 H74 109.2
N7 C74 C75 109.0(3)
C73 C74 H74 109.2
C73 C74 C75 110.0(3)
C75 C74 H74 109.2
N7 C74A C73A 108.7(4)
N7 C74A H74A 111.0
N7 C74A C75 109.4(3)
C73A C74A H74A 111.0
C73A C74A C75 105.5(4)
C75 C74A H74A 111.0
O1 C75 O1A 71.6(4)
O1 C75 O2 126.0(3)
O1 C75 O2A 103.7(4)
O1 C75 C74 127.0(3)
O1 C75 C74A 107.2(3)
O1A C75 O2 94.4(5)
O1A C75 C74 107.2(4)
O1A C75 C74A 126.3(4)
O2 C75 C74 107.1(3)
O2 C75 C74A 121.7(3)
O2A C75 O1A 117.6(5)
O2A C75 O2 37.1(3)
O2A C75 C74 120.6(4)
O2A C75 C74A 114.7(4)
C74 C75 C74A 29.9(2)
O2 C76 O2A 32.4(3)
O2 C76 H76A 109.5
O2 C76 H76B 109.5
O2 C76 H76C 109.5
O2 C76 H76D 77.1
O2 C76 H76E 120.8
O2 C76 H76F 123.8
O2A C76 H76A 141.0
O2A C76 H76B 96.7
O2A C76 H76C 87.1
O2A C76 H76D 109.5
O2A C76 H76E 109.5
O2A C76 H76F 109.5
H76A C76 H76B 109.5
H76A C76 H76C 109.5
H76A C76 H76D 33.4
H76A C76 H76E 98.7
H76A C76 H76F 84.7
H76B C76 H76C 109.5
H76B C76 H76D 114.6
H76B C76 H76E 12.8
H76B C76 H76F 116.3
H76C C76 H76D 130.0
H76C C76 H76E 108.2
H76C C76 H76F 25.1
H76D C76 H76E 109.5
H76D C76 H76F 109.5
H76E C76 H76F 109.5
C77 O3 H3 109.5
O3 C77 H77A 109.5
O3 C77 H77B 109.5
O3 C77 H77C 109.5
H77A C77 H77B 109.5
H77A C77 H77C 109.5
H77B C77 H77C 109.5
C50 C49 B1 121.62(18)
C54 C49 C50 115.14(19)
C54 C49 B1 123.24(19)
C49 C50 H50 118.6
C51 C50 C49 122.8(2)
C51 C50 H50 118.6
C50 C51 H51 119.9
C52 C51 C50 120.2(2)
C52 C51 H51 119.9
C51 C52 H52 120.5
C51 C52 C53 119.0(2)
C53 C52 H52 120.5
C52 C53 H53 119.9
C52 C53 C54 120.3(2)
C54 C53 H53 119.9
C49 C54 H54 118.7
C53 C54 C49 122.6(2)
C53 C54 H54 118.7
C56 C55 C60 115.26(18)
C56 C55 B1 124.11(18)
C60 C55 B1 120.60(18)
C55 C56 H56 118.8
C57 C56 C55 122.5(2)
C57 C56 H56 118.8
C56 C57 H57 119.8
C58 C57 C56 120.4(2)
C58 C57 H57 119.8
C57 C58 H58 120.6
C57 C58 C59 118.8(2)
C59 C58 H58 120.6
C58 C59 H59 120.1
C60 C59 C58 119.9(2)
C60 C59 H59 120.1
C55 C60 H60 118.5
C59 C60 C55 123.1(2)
C59 C60 H60 118.5
C62 C61 B1 121.17(18)
C66 C61 C62 114.55(18)
C66 C61 B1 124.27(17)
C61 C62 H62 118.7
C63 C62 C61 122.6(2)
C63 C62 H62 118.7
C62 C63 H63 119.6
C64 C63 C62 120.8(2)
C64 C63 H63 119.6
C63 C64 H64 120.9
C65 C64 C63 118.1(2)
C65 C64 H64 120.9
C64 C65 H65 119.7
C64 C65 C66 120.6(2)
C66 C65 H65 119.7
C61 C66 H66 118.4
C65 C66 C61 123.3(2)
C65 C66 H66 118.4
C68 C67 C72 114.58(19)
C68 C67 B1 123.57(18)
C72 C67 B1 121.44(18)
C67 C68 H68 118.5
C69 C68 C67 122.97(19)
C69 C68 H68 118.5
C68 C69 H69 119.7
C70 C69 C68 120.6(2)
C70 C69 H69 119.7
C69 C70 H70 120.8
C69 C70 C71 118.4(2)
C71 C70 H70 120.8
C70 C71 H71 119.9
C72 C71 C70 120.2(2)
C72 C71 H71 119.9
C67 C72 H72 118.4
C71 C72 C67 123.2(2)
C71 C72 H72 118.4
C49 B1 C61 108.91(16)
C55 B1 C49 110.51(16)
C55 B1 C61 109.42(16)
C55 B1 C67 108.62(16)
C67 B1 C49 107.68(16)
C67 B1 C61 111.70(16)

loop_
_geom_bond_atom_site_label_1
_geom_bond_atom_site_label_2
_geom_bond_distance
Fe1 S1 2.3107(6)
Fe1 N1 2.1701(16)
Fe1 N3 2.1530(16)
Fe1 N5 2.1954(16)
Fe1 N7 2.2448(17)
S1 C73 1.834(5)
S1 C73A 1.856(6)
P1 C1 1.8226(19)
P1 C4 1.8195(19)
P1 C7 1.8202(19)
O1 C75 1.242(4)
O1A C75 1.296(8)
O2 C75 1.331(5)
O2 C76 1.463(4)
O2A C75 1.247(7)
O2A C76 1.487(7)
N1 C7 1.332(2)
N1 C9 1.387(2)
N2 C7 1.353(2)
N2 C8 1.382(2)
N2 C36 1.466(2)
N3 C1 1.331(2)
N3 C3 1.378(2)
N4 C1 1.361(2)
N4 C2 1.386(3)
N4 C10 1.467(2)
N5 C4 1.337(2)
N5 C6 1.381(2)
N6 C4 1.356(2)
N6 C5 1.377(2)
N6 C23 1.462(2)
N7 H7AA 0.9200
N7 H7AB 0.9200
N7 H7BC 0.9200
N7 H7BD 0.9200
N7 C74 1.483(4)
N7 C74A 1.453(5)
C2 C3 1.382(3)
C2 C11 1.474(3)
C3 C17 1.471(3)
C5 C6 1.378(3)
C5 C24 1.483(2)
C6 C30 1.477(3)
C8 C9 1.379(3)
C8 C37 1.476(3)
C9 C43 1.473(3)
C10 H10A 0.9800
C10 H10B 0.9800
C10 H10C 0.9800
C11 C12 1.403(3)
C11 C16 1.389(3)
C12 H12 0.9500
C12 C13 1.391(3)
C13 H13 0.9500
C13 C14 1.370(4)
C14 H14 0.9500
C14 C15 1.378(4)
C15 H15 0.9500
C15 C16 1.405(3)
C16 H16 0.9500
C17 C18 1.391(3)
C17 C22 1.395(3)
C18 H18 0.9500
C18 C19 1.392(3)
C19 H19 0.9500
C19 C20 1.386(3)
C20 H20 0.9500
C20 C21 1.384(3)
C21 H21 0.9500
C21 C22 1.384(3)
C22 H22 0.9500
C23 H23A 0.9800
C23 H23B 0.9800
C23 H23C 0.9800
C24 C25 1.395(3)
C24 C29 1.395(3)
C25 H25 0.9500
C25 C26 1.390(3)
C26 H26 0.9500
C26 C27 1.384(3)
C27 H27 0.9500
C27 C28 1.388(3)
C28 H28 0.9500
C28 C29 1.390(3)
C29 H29 0.9500
C30 C31 1.393(3)
C30 C35 1.388(3)
C31 H31 0.9500
C31 C32 1.385(3)
C32 H32 0.9500
C32 C33 1.388(3)
C33 H33 0.9500
C33 C34 1.379(3)
C34 H34 0.9500
C34 C35 1.389(3)
C35 H35 0.9500
C36 H36A 0.9800
C36 H36B 0.9800
C36 H36C 0.9800
C37 C38 1.396(3)
C37 C42 1.394(3)
C38 H38 0.9500
C38 C39 1.389(3)
C39 H39 0.9500
C39 C40 1.383(3)
C40 H40 0.9500
C40 C41 1.384(3)
C41 H41 0.9500
C41 C42 1.388(3)
C42 H42 0.9500
C43 C44 1.392(3)
C43 C48 1.397(3)
C44 H44 0.9500
C44 C45 1.388(3)
C45 H45 0.9500
C45 C46 1.383(3)
C46 H46 0.9500
C46 C47 1.387(3)
C47 H47 0.9500
C47 C48 1.389(3)
C48 H48 0.9500
C73 H73A 0.9900
C73 H73B 0.9900
C73 C74 1.526(6)
C73A H73C 0.9900
C73A H73D 0.9900
C73A C74A 1.522(8)
C74 H74 1.0000
C74 C75 1.541(4)
C74A H74A 1.0000
C74A C75 1.563(5)
C76 H76A 0.9800
C76 H76B 0.9800
C76 H76C 0.9800
C76 H76D 0.9800
C76 H76E 0.9800
C76 H76F 0.9800
O3 H3 0.8400
O3 C77 1.412(5)
C77 H77A 0.9800
C77 H77B 0.9800
C77 H77C 0.9800
C49 C50 1.408(3)
C49 C54 1.403(3)
C49 B1 1.650(3)
C50 H50 0.9500
C50 C51 1.390(3)
C51 H51 0.9500
C51 C52 1.383(4)
C52 H52 0.9500
C52 C53 1.385(4)
C53 H53 0.9500
C53 C54 1.393(3)
C54 H54 0.9500
C55 C56 1.400(3)
C55 C60 1.408(3)
C55 B1 1.645(3)
C56 H56 0.9500
C56 C57 1.397(3)
C57 H57 0.9500
C57 C58 1.386(3)
C58 H58 0.9500
C58 C59 1.392(3)
C59 H59 0.9500
C59 C60 1.388(3)
C60 H60 0.9500
C61 C62 1.410(3)
C61 C66 1.401(3)
C61 B1 1.657(3)
C62 H62 0.9500
C62 C63 1.395(3)
C63 H63 0.9500
C63 C64 1.389(3)
C64 H64 0.9500
C64 C65 1.382(3)
C65 H65 0.9500
C65 C66 1.393(3)
C66 H66 0.9500
C67 C68 1.403(3)
C67 C72 1.409(3)
C67 B1 1.649(3)
C68 H68 0.9500
C68 C69 1.393(3)
C69 H69 0.9500
C69 C70 1.385(3)
C70 H70 0.9500
C70 C71 1.391(3)
C71 H71 0.9500
C71 C72 1.389(3)
C72 H72 0.9500

loop_
_geom_hbond_atom_site_label_D
_geom_hbond_atom_site_label_H
_geom_hbond_atom_site_label_A
_geom_hbond_distance_DH
_geom_hbond_distance_HA
_geom_hbond_distance_DA
_geom_hbond_angle_DHA
O3 H3 S1 0.84 2.65 3.388(2) 147.5

loop_
_geom_torsion_atom_site_label_1
_geom_torsion_atom_site_label_2
_geom_torsion_atom_site_label_3
_geom_torsion_atom_site_label_4
_geom_torsion
Fe1 S1 C73 C74 -37.5(3)
Fe1 S1 C73A C74A 39.9(4)
Fe1 N1 C7 P1 25.2(2)
Fe1 N1 C7 N2 -153.02(12)
Fe1 N1 C9 C8 147.24(14)
Fe1 N1 C9 C43 -36.1(3)
Fe1 N3 C1 P1 -15.0(2)
Fe1 N3 C1 N4 163.29(12)
Fe1 N3 C3 C2 -160.77(14)
Fe1 N3 C3 C17 23.1(3)
Fe1 N5 C4 P1 15.3(2)
Fe1 N5 C4 N6 -167.36(11)
Fe1 N5 C6 C5 164.72(14)
Fe1 N5 C6 C30 -17.6(3)
Fe1 N7 C74 C73 -46.2(4)
Fe1 N7 C74 C75 -167.0(2)
Fe1 N7 C74A C73A 45.9(4)
Fe1 N7 C74A C75 160.6(3)
S1 Fe1 N1 C7 -166.43(11)
S1 Fe1 N1 C9 47.11(17)
S1 Fe1 N3 C1 163.36(11)
S1 Fe1 N3 C3 -35.5(2)
S1 Fe1 N5 C4 164.84(12)
S1 Fe1 N5 C6 0.37(18)
S1 Fe1 N7 C74 17.4(2)
S1 Fe1 N7 C74A -16.5(3)
S1 C73 C74 N7 57.2(4)
S1 C73 C74 C75 177.4(3)
S1 C73A C74A N7 -58.7(5)
S1 C73A C74A C75 -175.9(3)
N1 Fe1 S1 C73 -74.80(18)
N1 Fe1 S1 C73A -96.7(2)
N1 Fe1 N3 C1 -28.24(14)
N1 Fe1 N3 C3 132.90(17)
N1 Fe1 N5 C4 39.00(13)
N1 Fe1 N5 C6 -125.47(18)
N1 Fe1 N7 C74 142.8(2)
N1 Fe1 N7 C74A 108.9(3)
N1 C9 C43 C44 145.4(2)
N1 C9 C43 C48 -35.8(3)
N2 C8 C9 N1 0.6(2)
N2 C8 C9 C43 -175.82(18)
N2 C8 C37 C38 -65.8(3)
N2 C8 C37 C42 110.1(2)
N3 Fe1 S1 C73 91.07(18)
N3 Fe1 S1 C73A 69.2(2)
N3 Fe1 N1 C7 23.18(14)
N3 Fe1 N1 C9 -123.28(16)
N3 Fe1 N5 C4 -58.04(13)
N3 Fe1 N5 C6 137.49(18)
N3 Fe1 N7 C74 -120.5(2)
N3 Fe1 N7 C74A -154.4(3)
N3 C3 C17 C18 -143.1(2)
N3 C3 C17 C22 37.3(3)
N4 C2 C3 N3 -1.1(2)
N4 C2 C3 C17 174.47(19)
N4 C2 C11 C12 53.1(3)
N4 C2 C11 C16 -128.2(2)
N5 Fe1 S1 C73 -172.95(17)
N5 Fe1 S1 C73A 165.1(2)
N5 Fe1 N1 C7 -59.53(13)
N5 Fe1 N1 C9 154.00(16)
N5 Fe1 N3 C1 58.80(14)
N5 Fe1 N3 C3 -140.06(17)
N5 Fe1 N7 C74 -145.1(4)
N5 Fe1 N7 C74A -179.0(4)
N5 C6 C30 C31 130.0(2)
N5 C6 C30 C35 -50.5(3)
N6 C5 C6 N5 -0.3(2)
N6 C5 C6 C30 -177.75(18)
N6 C5 C24 C25 -57.5(3)
N6 C5 C24 C29 121.0(2)
N7 Fe1 S1 C73 10.19(17)
N7 Fe1 S1 C73A -11.7(2)
N7 Fe1 N1 C7 110.85(13)
N7 Fe1 N1 C9 -35.62(16)
N7 Fe1 N3 C1 -116.98(14)
N7 Fe1 N3 C3 44.16(17)
N7 Fe1 N5 C4 -33.3(4)
N7 Fe1 N5 C6 162.3(3)
N7 C74 C75 O1 10.1(5)
N7 C74 C75 O1A -69.5(5)
N7 C74 C75 O2 -169.9(3)
N7 C74 C75 O2A 152.1(5)
N7 C74 C75 C74A 65.4(5)
N7 C74A C75 O1 68.0(4)
N7 C74A C75 O1A -11.4(7)
N7 C74A C75 O2 -136.0(4)
N7 C74A C75 O2A -177.6(5)
N7 C74A C75 C74 -68.5(5)
C1 P1 C4 N5 39.42(18)
C1 P1 C4 N6 -137.64(15)
C1 P1 C7 N1 -66.98(18)
C1 P1 C7 N2 111.11(16)
C1 N3 C3 C2 2.1(2)
C1 N3 C3 C17 -174.12(17)
C1 N4 C2 C3 -0.2(2)
C1 N4 C2 C11 178.96(18)
C2 N4 C1 P1 179.81(14)
C2 N4 C1 N3 1.5(2)
C2 C3 C17 C18 41.7(3)
C2 C3 C17 C22 -137.9(2)
C2 C11 C12 C13 177.3(2)
C2 C11 C16 C15 -177.1(2)
C3 N3 C1 P1 179.50(14)
C3 N3 C1 N4 -2.2(2)
C3 C2 C11 C12 -128.0(2)
C3 C2 C11 C16 50.7(3)
C3 C17 C18 C19 -179.4(2)
C3 C17 C22 C21 -179.54(19)
C4 P1 C1 N3 -40.04(18)
C4 P1 C1 N4 141.88(16)
C4 P1 C7 N1 33.22(18)
C4 P1 C7 N2 -148.70(15)
C4 N5 C6 C5 -0.8(2)
C4 N5 C6 C30 176.84(17)
C4 N6 C5 C6 1.3(2)
C4 N6 C5 C24 -173.86(17)
C5 N6 C4 P1 175.64(13)
C5 N6 C4 N5 -1.8(2)
C5 C6 C30 C31 -52.8(3)
C5 C6 C30 C35 126.6(2)
C5 C24 C25 C26 179.26(18)
C5 C24 C29 C28 -177.86(18)
C6 N5 C4 P1 -175.69(14)
C6 N5 C4 N6 1.6(2)
C6 C5 C24 C25 128.7(2)
C6 C5 C24 C29 -52.8(3)
C6 C30 C31 C32 179.8(2)
C6 C30 C35 C34 179.37(19)
C7 P1 C1 N3 59.05(18)
C7 P1 C1 N4 -119.03(17)
C7 P1 C4 N5 -58.54(18)
C7 P1 C4 N6 124.40(16)
C7 N1 C9 C8 -1.4(2)
C7 N1 C9 C43 175.32(17)
C7 N2 C8 C9 0.4(2)
C7 N2 C8 C37 -176.13(17)
C8 N2 C7 P1 -179.71(13)
C8 N2 C7 N1 -1.4(2)
C8 C9 C43 C44 -38.7(3)
C8 C9 C43 C48 140.1(2)
C8 C37 C38 C39 174.55(19)
C8 C37 C42 C41 -174.9(2)
C9 N1 C7 P1 179.93(14)
C9 N1 C7 N2 1.7(2)
C9 C8 C37 C38 118.7(2)
C9 C8 C37 C42 -65.4(3)
C9 C43 C44 C45 177.8(2)
C9 C43 C48 C47 -177.77(19)
C10 N4 C1 P1 -4.8(3)
C10 N4 C1 N3 176.91(17)
C10 N4 C2 C3 -175.61(18)
C10 N4 C2 C11 3.5(3)
C11 C2 C3 N3 179.8(2)
C11 C2 C3 C17 -4.6(4)
C11 C12 C13 C14 -0.1(4)
C12 C11 C16 C15 1.6(3)
C12 C13 C14 C15 1.3(4)
C13 C14 C15 C16 -1.0(4)
C14 C15 C16 C11 -0.4(4)
C16 C11 C12 C13 -1.3(3)
C17 C18 C19 C20 -0.7(4)
C18 C17 C22 C21 0.8(3)
C18 C19 C20 C21 0.0(4)
C19 C20 C21 C22 1.0(3)
C20 C21 C22 C17 -1.4(3)
C22 C17 C18 C19 0.2(3)
C23 N6 C4 P1 -3.4(3)
C23 N6 C4 N5 179.10(16)
C23 N6 C5 C6 -179.69(17)
C23 N6 C5 C24 5.2(3)
C24 C5 C6 N5 174.26(18)
C24 C5 C6 C30 -3.2(3)
C24 C25 C26 C27 -1.5(3)
C25 C24 C29 C28 0.7(3)
C25 C26 C27 C28 0.9(3)
C26 C27 C28 C29 0.6(3)
C27 C28 C29 C24 -1.4(3)
C29 C24 C25 C26 0.7(3)
C30 C31 C32 C33 0.2(4)
C31 C30 C35 C34 -1.1(3)
C31 C32 C33 C34 0.0(4)
C32 C33 C34 C35 -0.8(4)
C33 C34 C35 C30 1.4(3)
C35 C30 C31 C32 0.4(3)
C36 N2 C7 P1 0.8(3)
C36 N2 C7 N1 179.20(16)
C36 N2 C8 C9 179.88(17)
C36 N2 C8 C37 3.3(3)
C37 C8 C9 N1 176.5(2)
C37 C8 C9 C43 0.1(4)
C37 C38 C39 C40 0.7(3)
C38 C37 C42 C41 1.1(3)
C38 C39 C40 C41 0.3(4)
C39 C40 C41 C42 -0.7(4)
C40 C41 C42 C37 0.0(4)
C42 C37 C38 C39 -1.4(3)
C43 C44 C45 C46 0.0(4)
C44 C43 C48 C47 1.1(3)
C44 C45 C46 C47 0.9(4)
C45 C46 C47 C48 -0.8(4)
C46 C47 C48 C43 -0.2(3)
C48 C43 C44 C45 -1.0(3)
C73 S1 C73A C74A -56.6(7)
C73 C74 C75 O1 -110.9(4)
C73 C74 C75 O1A 169.5(5)
C73 C74 C75 O2 69.2(4)
C73 C74 C75 O2A 31.2(7)
C73 C74 C75 C74A -55.5(5)
C73A S1 C73 C74 49.3(7)
C73A C74A C75 O1 -175.2(4)
C73A C74A C75 O1A 105.4(6)
C73A C74A C75 O2 -19.2(6)
C73A C74A C75 O2A -60.8(6)
C73A C74A C75 C74 48.3(5)
C74 N7 C74A C73A -48.0(5)
C74 N7 C74A C75 66.8(5)
C74A N7 C74 C73 52.5(5)
C74A N7 C74 C75 -68.3(5)
C75 O2 C76 O2A 55.4(6)
C75 O2A C76 O2 -64.8(7)
C76 O2 C75 O1 0.9(6)
C76 O2 C75 O1A 71.3(5)
C76 O2 C75 O2A -60.7(6)
C76 O2 C75 C74 -179.2(3)
C76 O2 C75 C74A -150.4(4)
C76 O2A C75 O1 -70.8(7)
C76 O2A C75 O1A 5.3(9)
C76 O2A C75 O2 62.2(6)
C76 O2A C75 C74 139.6(5)
C76 O2A C75 C74A 172.8(5)
C49 C50 C51 C52 0.3(3)
C50 C49 C54 C53 -1.7(3)
C50 C49 B1 C55 -79.6(2)
C50 C49 B1 C61 40.6(2)
C50 C49 B1 C67 161.86(17)
C50 C51 C52 C53 -1.7(3)
C51 C52 C53 C54 1.3(3)
C52 C53 C54 C49 0.5(3)
C54 C49 C50 C51 1.4(3)
C54 C49 B1 C55 100.1(2)
C54 C49 B1 C61 -139.71(19)
C54 C49 B1 C67 -18.4(2)
C55 C56 C57 C58 -0.6(3)
C56 C55 C60 C59 1.7(3)
C56 C55 B1 C49 11.9(3)
C56 C55 B1 C61 -108.0(2)
C56 C55 B1 C67 129.80(19)
C56 C57 C58 C59 1.1(3)
C57 C58 C59 C60 -0.1(3)
C58 C59 C60 C55 -1.3(3)
C60 C55 C56 C57 -0.7(3)
C60 C55 B1 C49 -170.31(18)
C60 C55 B1 C61 69.8(2)
C60 C55 B1 C67 -52.4(2)
C61 C62 C63 C64 1.7(3)
C62 C61 C66 C65 -0.2(3)
C62 C61 B1 C49 42.4(2)
C62 C61 B1 C55 163.26(18)
C62 C61 B1 C67 -76.4(2)
C62 C63 C64 C65 -1.2(3)
C63 C64 C65 C66 0.1(3)
C64 C65 C66 C61 0.6(3)
C66 C61 C62 C63 -0.9(3)
C66 C61 B1 C49 -138.82(19)
C66 C61 B1 C55 -17.9(3)
C66 C61 B1 C67 102.4(2)
C67 C68 C69 C70 -0.4(3)
C68 C67 C72 C71 1.8(3)
C68 C67 B1 C49 -81.7(2)
C68 C67 B1 C55 158.64(18)
C68 C67 B1 C61 37.9(3)
C68 C69 C70 C71 0.9(3)
C69 C70 C71 C72 0.0(3)
C70 C71 C72 C67 -1.4(3)
C72 C67 C68 C69 -0.9(3)
C72 C67 B1 C49 90.5(2)
C72 C67 B1 C55 -29.2(2)
C72 C67 B1 C61 -149.99(18)
B1 C49 C50 C51 -178.90(19)
B1 C49 C54 C53 178.53(19)
B1 C55 C56 C57 177.19(19)
B1 C55 C60 C59 -176.32(19)
B1 C61 C62 C63 177.99(19)
B1 C61 C66 C65 -179.09(19)
B1 C67 C68 C69 171.72(19)
B1 C67 C72 C71 -171.00(19)
